data_7039510
loop_
_publ_author_name
'Keogan, D. M.'
'Twamley, B.'
'Fitzgerald-Hughes, D'
'Griffith, D. M.'

_publ_section_title
;
 Novel class of Bi(iii) hydroxamato complexes: synthesis, urease
 inhibitory activity and activity against H. pylori.
;
_journal_issue 27
_journal_name_full 'Dalton transactions (Cambridge, England : 2003)'
_journal_page_first 11008
_journal_page_last 11014
_journal_paper_doi 10.1039/c5dt05061h
_journal_volume 45
_journal_year 2016
_chemical_formula_moiety 'C28 H24 Bi2 N6 O14, C H4 O'
_chemical_formula_sum 'C29 H28 Bi2 N6 O15'
_chemical_formula_weight 1118.53
_space_group_crystal_system triclinic
_space_group_IT_number 2
_space_group_name_Hall '-P 1'
_space_group_name_H-M_alt 'P -1'
_symmetry_space_group_name_Hall '-P 1'
_symmetry_space_group_name_H-M 'P -1'
_atom_sites_solution_hydrogens geom
_audit_creation_method SHELXL-2014/7
_audit_update_record
;
2015-07-29 deposited with the CCDC.
2016-06-10 downloaded from the CCDC.
;
_cell_angle_alpha 74.217(3)
_cell_angle_beta 85.628(3)
_cell_angle_gamma 82.567(3)
_cell_formula_units_Z 1
_cell_length_a 4.8467(4)
_cell_length_b 13.1798(12)
_cell_length_c 15.0042(14)
_cell_measurement_reflns_used 2486
_cell_measurement_temperature 100(2)
_cell_measurement_theta_max 21.98
_cell_measurement_theta_min 2.41
_cell_volume 913.71(14)
_computing_cell_refinement 'SAINT+ Ver. 8.34A (Bruker-AXS, 2013)'
_computing_data_collection 'APEX2 Ver. 2014.11-0 (Bruker-AXS, 2014)'
_computing_data_reduction 'SAINT+ Ver. 8.34A (Bruker-AXS, 2013)'
_computing_molecular_graphics 'SHELXTL (Bruker-AXS, 2008-2014)'
_computing_publication_material 'SHELXTL (Bruker-AXS, 2008-2014)'
_computing_structure_refinement 'SHELXL-2014/7 (Sheldrick, 2014)'
_computing_structure_solution 'SHELXT-2014/4 (Sheldrick, 2014)'
_diffrn_ambient_temperature 100(2)
_diffrn_detector_area_resol_mean 8.258
_diffrn_measured_fraction_theta_full 1.000
_diffrn_measured_fraction_theta_max 1.000
_diffrn_measurement_device_type 'Bruker SMART APEX2 area detector'
_diffrn_measurement_method '\w and \f scans'
_diffrn_radiation_type MoK\a
_diffrn_radiation_wavelength 0.71073
_diffrn_reflns_av_R_equivalents 0.0626
_diffrn_reflns_av_unetI/netI 0.0444
_diffrn_reflns_Laue_measured_fraction_full 1.000
_diffrn_reflns_Laue_measured_fraction_max 1.000
_diffrn_reflns_limit_h_max 6
_diffrn_reflns_limit_h_min -6
_diffrn_reflns_limit_k_max 17
_diffrn_reflns_limit_k_min -17
_diffrn_reflns_limit_l_max 19
_diffrn_reflns_limit_l_min -19
_diffrn_reflns_number 32284
_diffrn_reflns_point_group_measured_fraction_full 1.000
_diffrn_reflns_point_group_measured_fraction_max 1.000
_diffrn_reflns_theta_full 25.242
_diffrn_reflns_theta_max 27.534
_diffrn_reflns_theta_min 1.412
_diffrn_source 'sealed tube'
_exptl_absorpt_coefficient_mu 9.692
_exptl_absorpt_correction_T_max 0.7456
_exptl_absorpt_correction_T_min 0.4625
_exptl_absorpt_correction_type multi-scan
_exptl_absorpt_process_details 'SADABS-2014/5 (Bruker, 2014)'
_exptl_crystal_colour colourless
_exptl_crystal_density_diffrn 2.033
_exptl_crystal_description needle
_exptl_crystal_F_000 530
_exptl_crystal_size_max 0.210
_exptl_crystal_size_mid 0.050
_exptl_crystal_size_min 0.030
_refine_diff_density_max 2.302
_refine_diff_density_min -1.477
_refine_diff_density_rms 0.227
_refine_ls_extinction_coef 0.0147(9)
_refine_ls_extinction_expression Fc^*^=kFc[1+0.001xFc^2^\l^3^/sin(2\q)]^-1/4^
_refine_ls_extinction_method 'SHELXL-2014/7 (Sheldrick 2014'
_refine_ls_goodness_of_fit_ref 1.084
_refine_ls_hydrogen_treatment constr
_refine_ls_matrix_type full
_refine_ls_number_parameters 251
_refine_ls_number_reflns 4213
_refine_ls_number_restraints 94
_refine_ls_restrained_S_all 1.078
_refine_ls_R_factor_all 0.0437
_refine_ls_R_factor_gt 0.0371
_refine_ls_shift/su_max 0.001
_refine_ls_shift/su_mean 0.000
_refine_ls_structure_factor_coef Fsqd
_refine_ls_weighting_details 'w=1/[\s^2^(Fo^2^)+(0.0496P)^2^+3.6332P] where P=(Fo^2^+2Fc^2^)/3'
_refine_ls_weighting_scheme calc
_refine_ls_wR_factor_gt 0.0904
_refine_ls_wR_factor_ref 0.0935
_reflns_Friedel_coverage 0.000
_reflns_number_gt 3768
_reflns_number_total 4213
_reflns_threshold_expression 'I > 2\s(I)'
_cod_data_source_file c5dt05061h2.cif
_cod_data_source_block tcd202
_cod_depositor_comments 'Adding full bibliography for 7039510--7039511.cif.'
_cod_original_cell_volume 913.72(14)
_cod_database_code 7039510
_shelx_shelxl_version_number 2014/7
_shelx_space_group_comment
;
The symmetry employed for this shelxl refinement is uniquely defined
by the following loop, which should always be used as a source of
symmetry information in preference to the above space-group names.
They are only intended as comments.
;
_shelx_estimated_absorpt_t_min 0.235
_shelx_estimated_absorpt_t_max 0.760

loop_
_space_group_symop_operation_xyz
'x, y, z'
'-x, -y, -z'

loop_
_atom_site_label
_atom_site_type_symbol
_atom_site_fract_x
_atom_site_fract_y
_atom_site_fract_z
_atom_site_U_iso_or_equiv
_atom_site_adp_type
_atom_site_occupancy
_atom_site_site_symmetry_order
_atom_site_calc_flag
_atom_site_refinement_flags_posn
_atom_site_refinement_flags_adp
_atom_site_refinement_flags_occupancy
_atom_site_disorder_assembly
_atom_site_disorder_group
Bi1 Bi 0.51138(5) 0.47517(2) 0.14084(2) 0.02008(12) Uani 1 1 d . . . . .
O1 O 0.1011(10) 0.4397(4) 0.2070(3) 0.0286(10) Uani 1 1 d . . . . .
N2 N 0.0941(12) 0.4044(5) 0.3018(4) 0.0313(14) Uani 1 1 d . . . . .
H2A H -0.0659 0.3908 0.3318 0.038 Uiso 1 1 calc R U . . .
C3 C 0.3200(14) 0.3902(6) 0.3492(5) 0.0252(13) Uani 1 1 d . . . . .
O4 O 0.5489(10) 0.4088(4) 0.3062(3) 0.0285(11) Uani 1 1 d . . . . .
C5A C 0.292(5) 0.352(2) 0.4524(17) 0.059(2) Uani 0.5 1 d D . P A 1
C6A C 0.454(4) 0.3911(19) 0.5037(14) 0.059(2) Uani 0.5 1 d D U P A 1
H6A H 0.5803 0.4392 0.4715 0.071 Uiso 0.5 1 calc R U P A 1
C7A C 0.443(5) 0.3645(19) 0.5990(14) 0.059(2) Uani 0.5 1 d . U P A 1
H7A H 0.5611 0.3922 0.6319 0.071 Uiso 0.5 1 calc R U P A 1
C9A C 0.107(5) 0.2606(19) 0.6081(14) 0.059(2) Uani 0.5 1 d . U P A 1
H9A H -0.0207 0.2175 0.6473 0.071 Uiso 0.5 1 calc R U P A 1
C10A C 0.112(4) 0.2801(19) 0.4987(14) 0.059(2) Uani 0.5 1 d D U P A 1
H10A H 0.0033 0.2458 0.4683 0.071 Uiso 0.5 1 calc R U P A 1
C5B C 0.299(4) 0.358(2) 0.4506(17) 0.057(2) Uani 0.5 1 d D . P A 2
C6B C 0.509(4) 0.2889(17) 0.4971(13) 0.057(2) Uani 0.5 1 d D U P A 2
H6B H 0.6771 0.2701 0.4654 0.068 Uiso 0.5 1 calc R U P A 2
C7B C 0.468(4) 0.2469(18) 0.5924(14) 0.057(2) Uani 0.5 1 d . U P A 2
H7B H 0.5699 0.1821 0.6238 0.068 Uiso 0.5 1 calc R U P A 2
C9B C 0.071(4) 0.3694(18) 0.5980(14) 0.057(2) Uani 0.5 1 d . U P A 2
H9B H -0.0861 0.3932 0.6318 0.068 Uiso 0.5 1 calc R U P A 2
C10B C 0.092(4) 0.4057(18) 0.4986(14) 0.057(2) Uani 0.5 1 d D U P A 2
H10B H -0.0353 0.4623 0.4664 0.068 Uiso 0.5 1 calc R U P A 2
C8 C 0.273(3) 0.3030(12) 0.6407(8) 0.074(4) Uani 1 1 d . . . . .
H8 H 0.2699 0.2865 0.7065 0.089 Uiso 1 1 calc R U . A 1
O11 O 0.2911(10) 0.4373(3) 0.0305(3) 0.0228(9) Uani 1 1 d . . . . .
N12 N 0.2676(12) 0.3312(4) 0.0493(4) 0.0234(11) Uani 1 1 d . . . . .
H12A H 0.1463 0.3086 0.0206 0.028 Uiso 1 1 calc R U . . .
C13 C 0.4266(14) 0.2633(5) 0.1105(5) 0.0247(13) Uani 1 1 d . . . . .
O14 O 0.5965(11) 0.2979(4) 0.1541(4) 0.0316(11) Uani 1 1 d . . . . .
C15 C 0.4057(16) 0.1488(5) 0.1284(5) 0.0297(15) Uani 1 1 d . . . . .
C16A C 0.363(4) 0.1003(12) 0.0613(13) 0.0428(14) Uani 0.5 1 d . . P B 1
H16A H 0.3412 0.1420 -0.0008 0.051 Uiso 0.5 1 calc R U P B 1
C17A C 0.350(4) -0.0082(12) 0.0819(13) 0.0428(14) Uani 0.5 1 d . . P B 1
H17A H 0.3177 -0.0395 0.0341 0.051 Uiso 0.5 1 calc R U P B 1
C19A C 0.440(4) -0.0246(12) 0.2398(13) 0.0428(14) Uani 0.5 1 d . . P B 1
H19A H 0.4818 -0.0692 0.2996 0.051 Uiso 0.5 1 calc R U P B 1
C20A C 0.435(4) 0.0851(12) 0.2226(12) 0.0428(14) Uani 0.5 1 d . . P B 1
H20A H 0.4512 0.1168 0.2715 0.051 Uiso 0.5 1 calc R U P B 1
C16B C 0.176(4) 0.1106(13) 0.1045(12) 0.0428(14) Uani 0.5 1 d . . P B 2
H16B H 0.0273 0.1588 0.0740 0.051 Uiso 0.5 1 calc R U P B 2
C17B C 0.162(4) 0.0016(12) 0.1252(12) 0.0428(14) Uani 0.5 1 d . . P B 2
H17B H 0.0034 -0.0245 0.1095 0.051 Uiso 0.5 1 calc R U P B 2
C19B C 0.618(4) -0.0301(13) 0.1842(12) 0.0428(14) Uani 0.5 1 d . . P B 2
H19B H 0.7758 -0.0781 0.2077 0.051 Uiso 0.5 1 calc R U P B 2
C20B C 0.633(4) 0.0791(12) 0.1658(12) 0.0428(14) Uani 0.5 1 d . . P B 2
H20B H 0.7949 0.1051 0.1788 0.051 Uiso 0.5 1 calc R U P B 2
C18 C 0.383(2) -0.0695(6) 0.1692(6) 0.045(2) Uani 1 1 d . . . . .
H18 H 0.3672 -0.1433 0.1831 0.054 Uiso 1 1 calc R U . B 1
O19 O 0.1830(10) 0.6361(4) 0.0686(3) 0.0267(10) Uani 1 1 d . . . . .
N20 N 0.1544(12) 0.6858(4) 0.1325(4) 0.0256(12) Uani 1 1 d . . . . .
O21 O -0.0299(13) 0.7611(4) 0.1265(4) 0.0406(13) Uani 1 1 d . . . . .
O22 O 0.3130(11) 0.6538(4) 0.1980(3) 0.0328(12) Uani 1 1 d . . . . .
O1S O 0.289(9) 0.039(3) 0.458(3) 0.061(6) Uani 0.172(11) 1 d D U P C -1
H1S H 0.2453 -0.0179 0.4521 0.092 Uiso 0.172(11) 1 calc R U P C -1
C1S C 0.229(17) 0.126(5) 0.371(4) 0.078(12) Uani 0.172(11) 1 d D U P C -1
H1S1 H 0.0793 0.1780 0.3844 0.117 Uiso 0.172(11) 1 calc R U P C -1
H1S2 H 0.1702 0.0951 0.3240 0.117 Uiso 0.172(11) 1 calc R U P C -1
H1S3 H 0.3968 0.1604 0.3485 0.117 Uiso 0.172(11) 1 calc R U P C -1
O2S O 0.058(9) -0.136(3) 0.638(3) 0.061(6) Uani 0.180(11) 1 d D U P D -2
H2S H -0.1109 -0.1420 0.6531 0.092 Uiso 0.180(11) 1 calc R U P D -2
C2S C 0.081(17) -0.056(5) 0.545(4) 0.078(12) Uani 0.180(11) 1 d D U P D -2
H2S1 H 0.2070 -0.0044 0.5489 0.117 Uiso 0.180(11) 1 calc R U P D -2
H2S2 H -0.1032 -0.0181 0.5282 0.117 Uiso 0.180(11) 1 calc R U P D -2
H2S3 H 0.1553 -0.0921 0.4982 0.117 Uiso 0.180(11) 1 calc R U P D -2
O3S O -0.198(11) 0.078(4) 0.411(3) 0.061(6) Uani 0.148(12) 1 d D U P E -3
H3S H -0.3662 0.0897 0.3981 0.092 Uiso 0.148(12) 1 calc R U P E -3
C3S C -0.16(2) -0.007(6) 0.499(5) 0.078(12) Uani 0.148(12) 1 d D U P E -3
H3S1 H -0.3174 -0.0505 0.5091 0.117 Uiso 0.148(12) 1 calc R U P E -3
H3S2 H -0.1596 0.0246 0.5508 0.117 Uiso 0.148(12) 1 calc R U P E -3
H3S3 H 0.0136 -0.0521 0.4950 0.117 Uiso 0.148(12) 1 calc R U P E -3

loop_
_atom_site_aniso_label
_atom_site_aniso_U_11
_atom_site_aniso_U_22
_atom_site_aniso_U_33
_atom_site_aniso_U_23
_atom_site_aniso_U_13
_atom_site_aniso_U_12
Bi1 0.02408(16) 0.02172(15) 0.01501(14) -0.00543(8) -0.00473(8) -0.00114(9)
O1 0.029(2) 0.039(3) 0.019(2) -0.007(2) -0.0064(19) -0.003(2)
N2 0.022(3) 0.053(4) 0.016(3) -0.005(3) -0.003(2) -0.002(3)
C3 0.021(3) 0.031(3) 0.022(3) -0.007(3) -0.003(3) 0.001(3)
O4 0.025(2) 0.040(3) 0.019(2) -0.001(2) -0.0063(19) -0.010(2)
C5A 0.054(4) 0.076(4) 0.042(4) -0.010(3) -0.004(3) 0.000(3)
C6A 0.054(4) 0.076(4) 0.042(4) -0.010(3) -0.004(3) 0.000(3)
C7A 0.054(4) 0.076(4) 0.042(4) -0.010(3) -0.004(3) 0.000(3)
C9A 0.054(4) 0.076(4) 0.042(4) -0.010(3) -0.004(3) 0.000(3)
C10A 0.054(4) 0.076(4) 0.042(4) -0.010(3) -0.004(3) 0.000(3)
C5B 0.054(4) 0.066(4) 0.041(4) -0.005(3) -0.001(3) 0.004(3)
C6B 0.054(4) 0.066(4) 0.041(4) -0.005(3) -0.001(3) 0.004(3)
C7B 0.054(4) 0.066(4) 0.041(4) -0.005(3) -0.001(3) 0.004(3)
C9B 0.054(4) 0.066(4) 0.041(4) -0.005(3) -0.001(3) 0.004(3)
C10B 0.054(4) 0.066(4) 0.041(4) -0.005(3) -0.001(3) 0.004(3)
C8 0.063(7) 0.111(10) 0.041(6) -0.008(6) -0.023(5) 0.005(7)
O11 0.031(2) 0.020(2) 0.017(2) -0.0061(17) -0.0075(18) 0.0010(18)
N12 0.028(3) 0.022(3) 0.022(3) -0.007(2) -0.005(2) -0.004(2)
C13 0.029(3) 0.026(3) 0.023(3) -0.011(3) -0.002(3) -0.004(3)
O14 0.036(3) 0.025(2) 0.036(3) -0.009(2) -0.017(2) 0.002(2)
C15 0.036(4) 0.021(3) 0.031(4) -0.004(3) -0.008(3) -0.002(3)
C16A 0.060(4) 0.026(3) 0.043(4) -0.006(2) -0.019(3) -0.003(3)
C17A 0.060(4) 0.026(3) 0.043(4) -0.006(2) -0.019(3) -0.003(3)
C19A 0.060(4) 0.026(3) 0.043(4) -0.006(2) -0.019(3) -0.003(3)
C20A 0.060(4) 0.026(3) 0.043(4) -0.006(2) -0.019(3) -0.003(3)
C16B 0.060(4) 0.026(3) 0.043(4) -0.006(2) -0.019(3) -0.003(3)
C17B 0.060(4) 0.026(3) 0.043(4) -0.006(2) -0.019(3) -0.003(3)
C19B 0.060(4) 0.026(3) 0.043(4) -0.006(2) -0.019(3) -0.003(3)
C20B 0.060(4) 0.026(3) 0.043(4) -0.006(2) -0.019(3) -0.003(3)
C18 0.062(6) 0.023(4) 0.053(5) -0.010(3) -0.020(4) -0.004(4)
O19 0.033(3) 0.029(2) 0.020(2) -0.0108(19) -0.0079(19) 0.004(2)
N20 0.033(3) 0.024(3) 0.021(3) -0.009(2) -0.003(2) -0.003(2)
O21 0.051(3) 0.034(3) 0.037(3) -0.015(2) -0.007(3) 0.011(3)
O22 0.044(3) 0.033(3) 0.026(3) -0.014(2) -0.018(2) 0.004(2)
O1S 0.065(8) 0.060(8) 0.060(8) -0.019(5) -0.003(5) -0.008(5)
C1S 0.080(13) 0.077(13) 0.079(13) -0.024(6) -0.005(6) -0.005(6)
O2S 0.065(8) 0.060(8) 0.060(8) -0.019(5) -0.003(5) -0.008(5)
C2S 0.080(13) 0.077(13) 0.079(13) -0.024(6) -0.005(6) -0.005(6)
O3S 0.065(8) 0.060(8) 0.060(8) -0.019(5) -0.003(5) -0.008(5)
C3S 0.080(13) 0.077(13) 0.079(13) -0.024(6) -0.005(6) -0.005(6)

loop_
_atom_type_symbol
_atom_type_description
_atom_type_scat_dispersion_real
_atom_type_scat_dispersion_imag
_atom_type_scat_source
C C 0.0033 0.0016 'International Tables Vol C Tables 4.2.6.8 and 6.1.1.4'
H H 0.0000 0.0000 'International Tables Vol C Tables 4.2.6.8 and 6.1.1.4'
N N 0.0061 0.0033 'International Tables Vol C Tables 4.2.6.8 and 6.1.1.4'
O O 0.0106 0.0060 'International Tables Vol C Tables 4.2.6.8 and 6.1.1.4'
Bi Bi -4.1077 10.2566 'International Tables Vol C Tables 4.2.6.8 and 6.1.1.4'

loop_
_geom_angle_atom_site_label_1
_geom_angle_atom_site_label_2
_geom_angle_atom_site_label_3
_geom_angle
_geom_angle_site_symmetry_1
_geom_angle_site_symmetry_3
O1 Bi1 O11 76.45(17) . .
O1 Bi1 O14 85.54(19) . .
O11 Bi1 O14 71.06(16) . .
O1 Bi1 O4 70.05(16) . .
O11 Bi1 O4 136.87(16) . .
O14 Bi1 O4 79.85(18) . .
O1 Bi1 O19 75.33(17) . .
O11 Bi1 O19 72.12(15) . .
O14 Bi1 O19 141.51(16) . .
O4 Bi1 O19 122.17(16) . .
O1 Bi1 O11 136.19(16) . 2_665
O11 Bi1 O11 66.77(19) . 2_665
O14 Bi1 O11 103.39(17) . 2_665
O4 Bi1 O11 153.37(15) . 2_665
O19 Bi1 O11 71.45(15) . 2_665
O1 Bi1 O22 76.27(18) . .
O11 Bi1 O22 118.71(15) . .
O14 Bi1 O22 155.75(18) . .
O4 Bi1 O22 78.95(16) . .
O19 Bi1 O22 48.23(14) . .
O11 Bi1 O22 100.84(15) 2_665 .
N2 O1 Bi1 115.4(4) . .
C3 N2 O1 121.8(6) . .
C3 N2 H2A 119.1 . .
O1 N2 H2A 119.1 . .
O4 C3 N2 119.1(6) . .
O4 C3 C5B 121.2(10) . .
N2 C3 C5B 119.6(10) . .
O4 C3 C5A 122.9(10) . .
N2 C3 C5A 118.0(10) . .
C3 O4 Bi1 113.6(4) . .
C6A C5A C10A 118(2) . .
C6A C5A C3 118.0(17) . .
C10A C5A C3 123.6(17) . .
C5A C6A C7A 124(2) . .
C5A C6A H6A 118.1 . .
C7A C6A H6A 118.1 . .
C8 C7A C6A 118(2) . .
C8 C7A H7A 121.1 . .
C6A C7A H7A 121.1 . .
C8 C9A C10A 118(2) . .
C8 C9A H9A 121.0 . .
C10A C9A H9A 121.0 . .
C5A C10A C9A 113(2) . .
C5A C10A H10A 123.5 . .
C9A C10A H10A 123.5 . .
C6B C5B C10B 120(2) . .
C6B C5B C3 118.3(16) . .
C10B C5B C3 121.0(16) . .
C5B C6B C7B 118(2) . .
C5B C6B H6B 121.1 . .
C7B C6B H6B 121.1 . .
C6B C7B C8 118.2(18) . .
C6B C7B H7B 120.9 . .
C8 C7B H7B 120.9 . .
C8 C9B C10B 118.5(19) . .
C8 C9B H9B 120.7 . .
C10B C9B H9B 120.7 . .
C5B C10B C9B 119(2) . .
C5B C10B H10B 120.3 . .
C9B C10B H10B 120.3 . .
C9A C8 C7A 128.6(17) . .
C9B C8 C7B 121.0(15) . .
C9A C8 H8 115.7 . .
C7A C8 H8 115.7 . .
N12 O11 Bi1 111.8(3) . .
N12 O11 Bi1 114.8(3) . 2_665
Bi1 O11 Bi1 113.23(19) . 2_665
C13 N12 O11 119.7(5) . .
C13 N12 H12A 120.2 . .
O11 N12 H12A 120.2 . .
O14 C13 N12 119.4(6) . .
O14 C13 C15 121.3(6) . .
N12 C13 C15 119.3(6) . .
C13 O14 Bi1 113.7(4) . .
C20B C15 C16B 120.3(11) . .
C16A C15 C20A 118.9(11) . .
C16A C15 C13 124.2(9) . .
C20B C15 C13 117.4(9) . .
C16B C15 C13 122.2(9) . .
C20A C15 C13 117.0(9) . .
C15 C16A C17A 121.6(15) . .
C15 C16A H16A 119.2 . .
C17A C16A H16A 119.2 . .
C18 C17A C16A 120.5(15) . .
C18 C17A H17A 119.8 . .
C16A C17A H17A 119.8 . .
C20A C19A C18 120.5(14) . .
C20A C19A H19A 119.8 . .
C18 C19A H19A 119.8 . .
C19A C20A C15 118.0(14) . .
C19A C20A H20A 121.0 . .
C15 C20A H20A 121.0 . .
C15 C16B C17B 120.1(15) . .
C15 C16B H16B 120.0 . .
C17B C16B H16B 120.0 . .
C16B C17B C18 119.8(15) . .
C16B C17B H17B 120.1 . .
C18 C17B H17B 120.1 . .
C18 C19B C20B 121.7(15) . .
C18 C19B H19B 119.1 . .
C20B C19B H19B 119.1 . .
C15 C20B C19B 118.8(15) . .
C15 C20B H20B 120.6 . .
C19B C20B H20B 120.6 . .
C19B C18 C17B 118.9(11) . .
C17A C18 C19A 120.2(11) . .
C17A C18 H18 119.9 . .
C19A C18 H18 119.9 . .
N20 O19 Bi1 101.6(4) . .
O21 N20 O22 123.3(6) . .
O21 N20 O19 119.0(6) . .
O22 N20 O19 117.6(5) . .
N20 O22 Bi1 91.6(4) . .
C1S O1S H1S 109.5 . .
O1S C1S H1S1 109.5 . .
O1S C1S H1S2 109.5 . .
H1S1 C1S H1S2 109.5 . .
O1S C1S H1S3 109.5 . .
H1S1 C1S H1S3 109.5 . .
H1S2 C1S H1S3 109.5 . .
C2S O2S H2S 109.5 . .
O2S C2S H2S1 109.5 . .
O2S C2S H2S2 109.5 . .
H2S1 C2S H2S2 109.5 . .
O2S C2S H2S3 109.5 . .
H2S1 C2S H2S3 109.5 . .
H2S2 C2S H2S3 109.5 . .
C3S O3S H3S 109.5 . .
O3S C3S H3S1 109.5 . .
O3S C3S H3S2 109.5 . .
H3S1 C3S H3S2 109.5 . .
O3S C3S H3S3 109.5 . .
H3S1 C3S H3S3 109.5 . .
H3S2 C3S H3S3 109.5 . .

loop_
_geom_bond_atom_site_label_1
_geom_bond_atom_site_label_2
_geom_bond_distance
_geom_bond_site_symmetry_2
Bi1 O1 2.201(5) .
Bi1 O11 2.234(4) .
Bi1 O14 2.276(5) .
Bi1 O4 2.409(5) .
Bi1 O19 2.519(5) .
Bi1 O11 2.674(5) 2_665
Bi1 O22 2.755(5) .
O1 N2 1.371(7) .
N2 C3 1.317(9) .
N2 H2A 0.8800 .
C3 O4 1.258(8) .
C3 C5B 1.46(2) .
C3 C5A 1.49(3) .
C5A C6A 1.372(13) .
C5A C10A 1.378(13) .
C6A C7A 1.38(3) .
C6A H6A 0.9500 .
C7A C8 1.24(3) .
C7A H7A 0.9500 .
C9A C8 1.23(3) .
C9A C10A 1.59(3) .
C9A H9A 0.9500 .
C10A H10A 0.9500 .
C5B C6B 1.372(13) .
C5B C10B 1.373(13) .
C6B C7B 1.39(3) .
C6B H6B 0.9500 .
C7B C8 1.41(2) .
C7B H7B 0.9500 .
C9B C8 1.30(2) .
C9B C10B 1.44(3) .
C9B H9B 0.9500 .
C10B H10B 0.9500 .
C8 H8 0.9500 .
O11 N12 1.368(7) .
O11 Bi1 2.674(5) 2_665
N12 C13 1.311(9) .
N12 H12A 0.8800 .
C13 O14 1.286(8) .
C13 C15 1.476(9) .
C15 C16A 1.371(18) .
C15 C20B 1.386(19) .
C15 C16B 1.389(19) .
C15 C20A 1.442(18) .
C16A C17A 1.39(2) .
C16A H16A 0.9500 .
C17A C18 1.348(19) .
C17A H17A 0.9500 .
C19A C20A 1.39(2) .
C19A C18 1.406(18) .
C19A H19A 0.9500 .
C20A H20A 0.9500 .
C16B C17B 1.39(2) .
C16B H16B 0.9500 .
C17B C18 1.405(19) .
C17B H17B 0.9500 .
C19B C18 1.37(2) .
C19B C20B 1.40(2) .
C19B H19B 0.9500 .
C20B H20B 0.9500 .
C18 H18 0.9500 .
O19 N20 1.290(7) .
N20 O21 1.235(8) .
N20 O22 1.241(7) .
O1S C1S 1.50(2) .
O1S H1S 0.8400 .
C1S H1S1 0.9800 .
C1S H1S2 0.9800 .
C1S H1S3 0.9800 .
O2S C2S 1.51(2) .
O2S H2S 0.8400 .
C2S H2S1 0.9800 .
C2S H2S2 0.9800 .
C2S H2S3 0.9800 .
O3S C3S 1.49(2) .
O3S H3S 0.8400 .
C3S H3S1 0.9800 .
C3S H3S2 0.9800 .
C3S H3S3 0.9800 .

loop_
_geom_hbond_atom_site_label_D
_geom_hbond_atom_site_label_H
_geom_hbond_atom_site_label_A
_geom_hbond_distance_DH
_geom_hbond_distance_HA
_geom_hbond_distance_DA
_geom_hbond_angle_DHA
_geom_hbond_site_symmetry_A
N2 H2A O4 0.88 1.91 2.631(8) 139 1_455
N12 H12A O19 0.88 2.09 2.831(7) 142 2_565

loop_
_geom_torsion_atom_site_label_1
_geom_torsion_atom_site_label_2
_geom_torsion_atom_site_label_3
_geom_torsion_atom_site_label_4
_geom_torsion
_geom_torsion_site_symmetry_1
Bi1 O1 N2 C3 -1.7(9) .
O1 N2 C3 O4 -0.6(11) .
O1 N2 C3 C5B 176.5(13) .
O1 N2 C3 C5A 179.7(13) .
N2 C3 O4 Bi1 2.4(8) .
C5B C3 O4 Bi1 -174.7(12) .
C5A C3 O4 Bi1 -177.9(13) .
O4 C3 C5A C6A 37(3) .
N2 C3 C5A C6A -143.5(19) .
O4 C3 C5A C10A -143(2) .
N2 C3 C5A C10A 36(3) .
C10A C5A C6A C7A -2(4) .
C3 C5A C6A C7A 178(2) .
C5A C6A C7A C8 -1(4) .
C6A C5A C10A C9A 5(3) .
C3 C5A C10A C9A -175.3(19) .
C8 C9A C10A C5A -6(3) .
O4 C3 C5B C6B -40(3) .
N2 C3 C5B C6B 143.2(19) .
O4 C3 C5B C10B 132(2) .
N2 C3 C5B C10B -45(3) .
C10B C5B C6B C7B 17(4) .
C3 C5B C6B C7B -171(2) .
C5B C6B C7B C8 -23(3) .
C6B C5B C10B C9B -11(4) .
C3 C5B C10B C9B 178(2) .
C8 C9B C10B C5B 10(4) .
C10A C9A C8 C7A 3(3) .
C6A C7A C8 C9A 0(3) .
C10B C9B C8 C7B -16(3) .
C6B C7B C8 C9B 23(3) .
Bi1 O11 N12 C13 -17.5(7) .
Bi1 O11 N12 C13 113.2(5) 2_665
O11 N12 C13 O14 2.2(9) .
O11 N12 C13 C15 -178.2(6) .
N12 C13 O14 Bi1 14.1(8) .
C15 C13 O14 Bi1 -165.4(5) .
O14 C13 C15 C16A -143.2(12) .
N12 C13 C15 C16A 37.2(14) .
O14 C13 C15 C20B -22.8(13) .
N12 C13 C15 C20B 157.6(11) .
O14 C13 C15 C16B 160.6(11) .
N12 C13 C15 C16B -19.0(14) .
O14 C13 C15 C20A 36.3(13) .
N12 C13 C15 C20A -143.3(11) .
C20A C15 C16A C17A -1(2) .
C13 C15 C16A C17A 178.8(14) .
C15 C16A C17A C18 -1(3) .
C18 C19A C20A C15 -8(3) .
C16A C15 C20A C19A 5(2) .
C13 C15 C20A C19A -174.7(14) .
C20B C15 C16B C17B 5(2) .
C13 C15 C16B C17B -178.2(14) .
C15 C16B C17B C18 -1(3) .
C16B C15 C20B C19B -4(2) .
C13 C15 C20B C19B 179.5(14) .
C18 C19B C20B C15 -2(3) .
C16A C17A C18 C19A -2(3) .
C20B C19B C18 C17B 7(2) .
C16B C17B C18 C19B -5(2) .
C20A C19A C18 C17A 7(3) .
Bi1 O19 N20 O21 -168.5(5) .
Bi1 O19 N20 O22 10.4(6) .
O21 N20 O22 Bi1 169.6(6) .
O19 N20 O22 Bi1 -9.3(6) .
